data_2205062
loop_
_publ_author_name
'S. Natarajan'
'R. V. Krishnakumar'
'M. Subha Nandhini'
'V. P. Alex Raja'
'S. Perumal'
'K. Ravikumar'

_publ_section_title
;
 2,6-Bis(4-methoxyphenyl)-1-nitroso-3,5-diphenylpiperidin-4-one
;
_journal_issue 2
_journal_name_full 'Acta Crystallographica Section E'
_journal_page_first o359
_journal_page_last o361
_journal_paper_doi 10.1107/S1600536805000954
_journal_volume 61
_journal_year 2005
_chemical_formula_iupac 'C31 H28 N2 O4'
_chemical_formula_moiety 'C31 H28 N2 O4'
_chemical_formula_sum 'C31 H28 N2 O4'
_chemical_formula_weight 492.55
_chemical_melting_point 476
_chemical_name_common 2,6-Bis(4-methoxyphenyl)-1-nitroso-3,5-diphenylpiperidin-4-one
_chemical_name_systematic
;
2,6-Bis(4-methoxyphenyl)-1-nitroso-3,5-diphenylpiperidin-4-one
;
_space_group_IT_number 14
_symmetry_cell_setting monoclinic
_symmetry_space_group_name_Hall '-P 2yn'
_symmetry_space_group_name_H-M 'P 1 21/n 1'
_atom_sites_solution_hydrogens geom
_atom_sites_solution_primary direct
_atom_sites_solution_secondary difmap
_audit_creation_method SHELXL-97
_cell_angle_alpha 90.00
_cell_angle_beta 103.9260(10)
_cell_angle_gamma 90.00
_cell_formula_units_Z 4
_cell_length_a 10.8364(8)
_cell_length_b 19.4649(15)
_cell_length_c 12.6722(10)
_cell_measurement_reflns_used 5412
_cell_measurement_temperature 293(2)
_cell_measurement_theta_max 27.18
_cell_measurement_theta_min 2.23
_cell_volume 2594.4(3)
_computing_cell_refinement 'SAINT (Bruker, 2001)'
_computing_data_collection 'SMART (Bruker, 2001)'
_computing_data_reduction SAINT
_computing_molecular_graphics 'PLATON (Spek, 1990)'
_computing_publication_material SHELXL97
_computing_structure_refinement 'SHELXL97 (Sheldrick, 1997)'
_computing_structure_solution 'SHELXS97 (Sheldrick, 1997)'
_diffrn_ambient_temperature 293(2)
_diffrn_measured_fraction_theta_full 0.975
_diffrn_measured_fraction_theta_max 0.920
_diffrn_measurement_device_type 'Bruker SMART APEX CCD area-detector'
_diffrn_measurement_method '\f or \w scans?'
_diffrn_radiation_monochromator graphite
_diffrn_radiation_source 'fine-focus sealed tube'
_diffrn_radiation_type MoK\a
_diffrn_radiation_wavelength 0.71073
_diffrn_reflns_av_R_equivalents 0.0207
_diffrn_reflns_av_sigmaI/netI 0.0255
_diffrn_reflns_limit_h_max 13
_diffrn_reflns_limit_h_min -12
_diffrn_reflns_limit_k_max 25
_diffrn_reflns_limit_k_min -25
_diffrn_reflns_limit_l_max 15
_diffrn_reflns_limit_l_min -16
_diffrn_reflns_number 15676
_diffrn_reflns_theta_full 25.50
_diffrn_reflns_theta_max 28.02
_diffrn_reflns_theta_min 1.96
_diffrn_standards_decay_% 0.0
_diffrn_standards_number 0
_exptl_absorpt_coefficient_mu 0.084
_exptl_absorpt_correction_T_max 0.99
_exptl_absorpt_correction_T_min 0.90
_exptl_absorpt_correction_type multi-scan
_exptl_absorpt_process_details '(SADABS; Sheldrick, 1996)'
_exptl_crystal_colour yellow
_exptl_crystal_density_diffrn 1.261
_exptl_crystal_density_method 'not measured'
_exptl_crystal_description plates
_exptl_crystal_F_000 1040
_exptl_crystal_size_max 0.28
_exptl_crystal_size_mid 0.22
_exptl_crystal_size_min 0.16
_refine_diff_density_max 0.267
_refine_diff_density_min -0.144
_refine_ls_extinction_method none
_refine_ls_goodness_of_fit_ref 1.038
_refine_ls_hydrogen_treatment constr
_refine_ls_matrix_type full
_refine_ls_number_parameters 334
_refine_ls_number_reflns 5783
_refine_ls_number_restraints 0
_refine_ls_restrained_S_all 1.038
_refine_ls_R_factor_all 0.0689
_refine_ls_R_factor_gt 0.0508
_refine_ls_shift/su_max 0.000
_refine_ls_shift/su_mean 0.000
_refine_ls_structure_factor_coef Fsqd
_refine_ls_weighting_details 'calc w = 1/[\s^2^(Fo^2^)+(0.0796P)^2^+0.332P] where P = (Fo^2^+2Fc^2^)/3'
_refine_ls_weighting_scheme calc
_refine_ls_wR_factor_gt 0.1376
_refine_ls_wR_factor_ref 0.1512
_reflns_number_gt 4264
_reflns_number_total 5783
_reflns_threshold_expression I>2\s(I)
_cod_data_source_file gh6010.cif
_cod_data_source_block I
_cod_original_sg_symbol_H-M 'P 21/n'
_cod_database_code 2205062
_cod_database_fobs_code 2205062

loop_
_symmetry_equiv_pos_as_xyz
'x, y, z'
'-x+1/2, y+1/2, -z+1/2'
'-x, -y, -z'
'x-1/2, -y-1/2, z-1/2'

loop_
_atom_site_label
_atom_site_fract_x
_atom_site_fract_y
_atom_site_fract_z
_atom_site_U_iso_or_equiv
_atom_site_adp_type
_atom_site_calc_flag
_atom_site_refinement_flags
_atom_site_occupancy
_atom_site_type_symbol
O1 0.83279(13) 0.22517(6) 0.28065(11) 0.0667(3) Uani d . 1 O
O2 0.52329(11) 0.06836(6) -0.04872(8) 0.0547(3) Uani d . 1 O
O3 0.57672(16) 0.08778(8) 0.64153(10) 0.0806(4) Uani d . 1 O
O4 0.92407(15) -0.17451(7) 0.39526(12) 0.0829(5) Uani d . 1 O
N1 0.79216(12) 0.12497(6) 0.20969(10) 0.0440(3) Uani d . 1 N
N2 0.87313(14) 0.17673(7) 0.23730(12) 0.0570(4) Uani d . 1 N
C2 0.83396(14) 0.07025(8) 0.14615(13) 0.0474(4) Uani d . 1 C
H2 0.9171 0.0845 0.1361 0.057 Uiso calc R 1 H
C4 0.60405(14) 0.07243(7) 0.03482(12) 0.0419(3) Uani d . 1 C
C21 0.85563(14) 0.00329(8) 0.20911(13) 0.0482(4) Uani d . 1 C
C22 0.95121(16) 0.00203(9) 0.30429(15) 0.0572(4) Uani d . 1 C
H22 0.9991 0.0415 0.3255 0.069 Uiso calc R 1 H
C23 0.97732(17) -0.05562(9) 0.36820(16) 0.0632(5) Uani d . 1 C
H23 1.0424 -0.0551 0.4312 0.076 Uiso calc R 1 H
C24 0.90627(18) -0.11442(8) 0.33829(15) 0.0609(5) Uani d . 1 C
C25 0.81103(17) -0.11466(9) 0.24307(15) 0.0608(5) Uani d . 1 C
H25 0.7631 -0.1542 0.2222 0.073 Uiso calc R 1 H
C26 0.78727(15) -0.05666(8) 0.17936(14) 0.0540(4) Uani d . 1 C
H26 0.7241 -0.0577 0.1151 0.065 Uiso calc R 1 H
C27 1.0187(3) -0.17499(11) 0.4942(2) 0.1017(9) Uani d . 1 C
H27A 1.0222 -0.2197 0.5269 0.153 Uiso calc R 1 H
H27B 0.9982 -0.1413 0.5427 0.153 Uiso calc R 1 H
H27C 1.0997 -0.1643 0.4801 0.153 Uiso calc R 1 H
C3 0.74351(15) 0.06921(8) 0.03230(12) 0.0474(4) Uani d . 1 C
H3 0.7570 0.0257 -0.0022 0.057 Uiso calc R 1 H
C31 0.77261(16) 0.12679(10) -0.03854(13) 0.0563(4) Uani d . 1 C
C32 0.8381(2) 0.11420(14) -0.11674(18) 0.0871(7) Uani d . 1 C
H32 0.8657 0.0699 -0.1266 0.104 Uiso calc R 1 H
C33 0.8634(3) 0.1682(2) -0.1819(2) 0.1145(10) Uani d . 1 C
H33 0.9084 0.1594 -0.2343 0.137 Uiso calc R 1 H
C34 0.8235(3) 0.23261(19) -0.1696(2) 0.1108(10) Uani d . 1 C
H34 0.8392 0.2677 -0.2145 0.133 Uiso calc R 1 H
C35 0.7605(3) 0.24627(14) -0.0919(2) 0.0977(8) Uani d . 1 C
H35 0.7342 0.2908 -0.0823 0.117 Uiso calc R 1 H
C36 0.7353(2) 0.19380(10) -0.02676(16) 0.0736(6) Uani d . 1 C
H36 0.6921 0.2038 0.0265 0.088 Uiso calc R 1 H
C5 0.57287(13) 0.07906(7) 0.14524(11) 0.0394(3) Uani d . 1 C
H5 0.5874 0.0337 0.1797 0.047 Uiso calc R 1 H
C51 0.43551(14) 0.09710(8) 0.13803(12) 0.0447(3) Uani d . 1 C
C52 0.37838(18) 0.15127(9) 0.07422(16) 0.0626(5) Uani d . 1 C
H52 0.4249 0.1761 0.0344 0.075 Uiso calc R 1 H
C53 0.2545(2) 0.16934(12) 0.0683(2) 0.0867(7) Uani d . 1 C
H53 0.2174 0.2054 0.0236 0.104 Uiso calc R 1 H
C54 0.1864(2) 0.13464(14) 0.1275(3) 0.0998(9) Uani d . 1 C
H54 0.1031 0.1475 0.1250 0.120 Uiso calc R 1 H
C55 0.2403(2) 0.08061(14) 0.1911(2) 0.0924(8) Uani d . 1 C
H55 0.1928 0.0566 0.2311 0.111 Uiso calc R 1 H
C56 0.36544(18) 0.06110(10) 0.19675(16) 0.0643(5) Uani d . 1 C
H56 0.4013 0.0241 0.2398 0.077 Uiso calc R 1 H
C6 0.66115(14) 0.12995(7) 0.22228(11) 0.0407(3) Uani d . 1 C
H6 0.6309 0.1764 0.1997 0.049 Uiso calc R 1 H
C61 0.65001(14) 0.12069(7) 0.33847(11) 0.0435(3) Uani d . 1 C
C62 0.60150(17) 0.17300(8) 0.38929(13) 0.0522(4) Uani d . 1 C
H62 0.5853 0.2154 0.3548 0.063 Uiso calc R 1 H
C63 0.57602(18) 0.16434(9) 0.49069(14) 0.0601(4) Uani d . 1 C
H63 0.5424 0.2004 0.5229 0.072 Uiso calc R 1 H
C64 0.60062(17) 0.10248(9) 0.54308(13) 0.0580(4) Uani d . 1 C
C65 0.65232(18) 0.04954(9) 0.49450(14) 0.0616(5) Uani d . 1 C
H65 0.6710 0.0078 0.5304 0.074 Uiso calc R 1 H
C66 0.67624(17) 0.05846(8) 0.39337(13) 0.0541(4) Uani d . 1 C
H66 0.7103 0.0224 0.3614 0.065 Uiso calc R 1 H
C67 0.5134(3) 0.13859(15) 0.68988(17) 0.0965(8) Uani d . 1 C
H67A 0.5024 0.1220 0.7584 0.145 Uiso calc R 1 H
H67B 0.4317 0.1482 0.6426 0.145 Uiso calc R 1 H
H67C 0.5634 0.1799 0.7013 0.145 Uiso calc R 1 H

loop_
_atom_site_aniso_label
_atom_site_aniso_U_11
_atom_site_aniso_U_22
_atom_site_aniso_U_33
_atom_site_aniso_U_12
_atom_site_aniso_U_13
_atom_site_aniso_U_23
O1 0.0698(9) 0.0490(6) 0.0772(8) -0.0097(6) 0.0099(7) -0.0091(6)
O2 0.0474(7) 0.0762(7) 0.0393(6) -0.0072(5) 0.0082(5) -0.0001(5)
O3 0.1022(11) 0.0979(10) 0.0468(7) -0.0094(8) 0.0277(7) 0.0060(7)
O4 0.0913(11) 0.0573(7) 0.0814(9) 0.0072(7) -0.0156(8) -0.0004(6)
N1 0.0392(7) 0.0459(6) 0.0460(6) -0.0066(5) 0.0083(5) -0.0048(5)
N2 0.0550(9) 0.0493(7) 0.0633(9) -0.0114(6) 0.0078(7) -0.0045(6)
C2 0.0339(8) 0.0555(8) 0.0544(9) -0.0036(6) 0.0137(7) -0.0086(7)
C4 0.0420(9) 0.0422(7) 0.0423(7) -0.0048(6) 0.0117(6) -0.0007(6)
C21 0.0328(8) 0.0539(8) 0.0560(9) 0.0033(6) 0.0074(7) -0.0102(7)
C22 0.0428(9) 0.0547(9) 0.0675(11) -0.0012(7) 0.0005(8) -0.0138(8)
C23 0.0519(11) 0.0618(10) 0.0644(11) 0.0087(8) -0.0088(8) -0.0124(8)
C24 0.0572(11) 0.0499(9) 0.0682(11) 0.0108(8) 0.0009(9) -0.0077(8)
C25 0.0502(10) 0.0506(9) 0.0737(11) 0.0010(7) -0.0005(8) -0.0125(8)
C26 0.0409(9) 0.0541(9) 0.0602(10) 0.0030(7) -0.0011(7) -0.0092(7)
C27 0.134(2) 0.0658(12) 0.0782(14) 0.0184(13) -0.0275(14) -0.0036(11)
C3 0.0420(9) 0.0547(8) 0.0480(8) -0.0015(7) 0.0159(7) -0.0093(6)
C31 0.0471(10) 0.0783(11) 0.0467(8) -0.0154(8) 0.0178(7) -0.0060(8)
C32 0.0778(15) 0.1218(18) 0.0761(13) -0.0131(13) 0.0468(12) -0.0116(13)
C33 0.096(2) 0.185(3) 0.0828(16) -0.024(2) 0.0605(16) 0.0108(19)
C34 0.100(2) 0.149(3) 0.0865(18) -0.044(2) 0.0286(16) 0.0330(18)
C35 0.112(2) 0.0946(16) 0.0895(17) -0.0263(14) 0.0300(15) 0.0220(13)
C36 0.0882(15) 0.0740(12) 0.0662(11) -0.0101(11) 0.0334(11) 0.0082(10)
C5 0.0374(8) 0.0423(7) 0.0390(7) -0.0022(6) 0.0098(6) 0.0005(5)
C51 0.0404(8) 0.0486(8) 0.0459(8) -0.0046(6) 0.0120(6) -0.0089(6)
C52 0.0520(11) 0.0606(10) 0.0764(12) 0.0077(8) 0.0176(9) 0.0017(9)
C53 0.0573(14) 0.0830(14) 0.1145(18) 0.0213(11) 0.0103(13) -0.0091(13)
C54 0.0490(13) 0.0965(18) 0.158(3) 0.0023(12) 0.0333(15) -0.0350(18)
C55 0.0659(15) 0.0979(17) 0.131(2) -0.0248(13) 0.0586(15) -0.0273(15)
C56 0.0588(12) 0.0678(11) 0.0751(12) -0.0121(8) 0.0333(10) -0.0072(9)
C6 0.0395(8) 0.0419(7) 0.0408(7) -0.0019(6) 0.0100(6) -0.0009(6)
C61 0.0418(8) 0.0485(8) 0.0389(7) -0.0060(6) 0.0072(6) -0.0038(6)
C62 0.0625(11) 0.0479(8) 0.0480(8) -0.0034(7) 0.0167(8) -0.0030(6)
C63 0.0708(12) 0.0626(10) 0.0518(9) -0.0051(8) 0.0241(9) -0.0114(8)
C64 0.0607(11) 0.0734(11) 0.0399(8) -0.0131(9) 0.0122(7) -0.0017(8)
C65 0.0711(12) 0.0634(10) 0.0479(9) 0.0008(9) 0.0095(8) 0.0116(8)
C66 0.0598(11) 0.0534(9) 0.0485(9) 0.0049(7) 0.0118(7) 0.0006(7)
C67 0.1097(19) 0.138(2) 0.0538(11) -0.0003(16) 0.0425(13) -0.0025(13)

loop_
_atom_type_symbol
_atom_type_description
_atom_type_scat_dispersion_real
_atom_type_scat_dispersion_imag
_atom_type_scat_source
C C 0.0033 0.0016 'International Tables Vol C Tables 4.2.6.8 and 6.1.1.4'
H H 0.0000 0.0000 'International Tables Vol C Tables 4.2.6.8 and 6.1.1.4'
O O 0.0106 0.0060 'International Tables Vol C Tables 4.2.6.8 and 6.1.1.4'
N N 0.0061 0.0033 'International Tables Vol C Tables 4.2.6.8 and 6.1.1.4'

loop_
_geom_angle_atom_site_label_1
_geom_angle_atom_site_label_2
_geom_angle_atom_site_label_3
_geom_angle
C64 O3 C67 117.71(16)
C24 O4 C27 117.04(16)
N2 N1 C6 121.08(12)
N2 N1 C2 115.03(12)
C6 N1 C2 122.68(11)
O1 N2 N1 114.74(14)
N1 C2 C21 111.31(12)
N1 C2 C3 108.22(12)
C21 C2 C3 117.75(13)
N1 C2 H2 106.3
C21 C2 H2 106.3
C3 C2 H2 106.3
O2 C4 C3 119.67(13)
O2 C4 C5 122.63(13)
C3 C4 C5 117.68(13)
C26 C21 C22 117.38(15)
C26 C21 C2 125.16(14)
C22 C21 C2 117.45(14)
C23 C22 C21 122.12(16)
C23 C22 H22 118.9
C21 C22 H22 118.9
C22 C23 C24 119.58(16)
C22 C23 H23 120.2
C24 C23 H23 120.2
O4 C24 C23 124.56(16)
O4 C24 C25 116.03(16)
C23 C24 C25 119.40(17)
C26 C25 C24 120.20(16)
C26 C25 H25 119.9
C24 C25 H25 119.9
C25 C26 C21 121.29(16)
C25 C26 H26 119.4
C21 C26 H26 119.4
O4 C27 H27A 109.5
O4 C27 H27B 109.5
H27A C27 H27B 109.5
O4 C27 H27C 109.5
H27A C27 H27C 109.5
H27B C27 H27C 109.5
C31 C3 C4 109.35(13)
C31 C3 C2 111.69(13)
C4 C3 C2 113.10(12)
C31 C3 H3 107.5
C4 C3 H3 107.5
C2 C3 H3 107.5
C32 C31 C36 117.46(18)
C32 C31 C3 120.86(18)
C36 C31 C3 121.68(14)
C31 C32 C33 119.9(2)
C31 C32 H32 120.0
C33 C32 H32 120.0
C34 C33 C32 121.0(2)
C34 C33 H33 119.5
C32 C33 H33 119.5
C33 C34 C35 120.0(2)
C33 C34 H34 120.0
C35 C34 H34 120.0
C34 C35 C36 119.8(3)
C34 C35 H35 120.1
C36 C35 H35 120.1
C35 C36 C31 121.9(2)
C35 C36 H36 119.1
C31 C36 H36 119.1
C51 C5 C4 113.44(12)
C51 C5 C6 109.85(11)
C4 C5 C6 113.17(11)
C51 C5 H5 106.6
C4 C5 H5 106.6
C6 C5 H5 106.6
C56 C51 C52 118.52(16)
C56 C51 C5 120.85(15)
C52 C51 C5 120.61(14)
C53 C52 C51 121.49(19)
C53 C52 H52 119.3
C51 C52 H52 119.3
C54 C53 C52 119.9(2)
C54 C53 H53 120.0
C52 C53 H53 120.0
C53 C54 C55 119.9(2)
C53 C54 H54 120.1
C55 C54 H54 120.1
C54 C55 C56 120.8(2)
C54 C55 H55 119.6
C56 C55 H55 119.6
C51 C56 C55 119.4(2)
C51 C56 H56 120.3
C55 C56 H56 120.3
N1 C6 C61 113.72(12)
N1 C6 C5 110.83(11)
C61 C6 C5 110.76(11)
N1 C6 H6 107.1
C61 C6 H6 107.1
C5 C6 H6 107.1
C62 C61 C66 117.74(14)
C62 C61 C6 119.69(13)
C66 C61 C6 122.30(13)
C61 C62 C63 121.82(15)
C61 C62 H62 119.1
C63 C62 H62 119.1
C64 C63 C62 119.77(16)
C64 C63 H63 120.1
C62 C63 H63 120.1
O3 C64 C63 124.76(17)
O3 C64 C65 115.86(16)
C63 C64 C65 119.38(15)
C66 C65 C64 120.40(16)
C66 C65 H65 119.8
C64 C65 H65 119.8
C65 C66 C61 120.86(15)
C65 C66 H66 119.6
C61 C66 H66 119.6
O3 C67 H67A 109.5
O3 C67 H67B 109.5
H67A C67 H67B 109.5
O3 C67 H67C 109.5
H67A C67 H67C 109.5
H67B C67 H67C 109.5

loop_
_geom_bond_atom_site_label_1
_geom_bond_atom_site_label_2
_geom_bond_distance
_geom_bond_publ_flag
O1 N2 1.2237(18) y
O2 C4 1.2029(18) y
O3 C64 1.364(2) ?
O3 C67 1.424(3) ?
O4 C24 1.363(2) ?
O4 C27 1.416(3) ?
N1 N2 1.3265(17) y
N1 C6 1.4695(19) ?
N1 C2 1.4709(18) y
C2 C21 1.517(2) ?
C2 C3 1.537(2) y
C2 H2 0.9800 ?
C4 C3 1.521(2) y
C4 C5 1.5219(19) y
C21 C26 1.385(2) ?
C21 C22 1.388(2) ?
C22 C23 1.373(3) ?
C22 H22 0.9300 ?
C23 C24 1.381(2) ?
C23 H23 0.9300 ?
C24 C25 1.386(2) ?
C25 C26 1.376(2) ?
C25 H25 0.9300 ?
C26 H26 0.9300 ?
C27 H27A 0.9600 ?
C27 H27B 0.9600 ?
C27 H27C 0.9600 ?
C3 C31 1.516(2) ?
C3 H3 0.9800 ?
C31 C32 1.373(2) ?
C31 C36 1.384(3) ?
C32 C33 1.404(4) ?
C32 H32 0.9300 ?
C33 C34 1.348(4) ?
C33 H33 0.9300 ?
C34 C35 1.353(4) ?
C34 H34 0.9300 ?
C35 C36 1.381(3) ?
C35 H35 0.9300 ?
C36 H36 0.9300 ?
C5 C51 1.511(2) ?
C5 C6 1.5492(19) y
C5 H5 0.9800 ?
C51 C56 1.376(2) ?
C51 C52 1.381(2) ?
C52 C53 1.372(3) ?
C52 H52 0.9300 ?
C53 C54 1.353(4) ?
C53 H53 0.9300 ?
C54 C55 1.367(4) ?
C54 H54 0.9300 ?
C55 C56 1.394(3) ?
C55 H55 0.9300 ?
C56 H56 0.9300 ?
C6 C61 1.5167(19) ?
C6 H6 0.9800 ?
C61 C62 1.375(2) ?
C61 C66 1.392(2) ?
C62 C63 1.388(2) ?
C62 H62 0.9300 ?
C63 C64 1.370(3) ?
C63 H63 0.9300 ?
C64 C65 1.386(3) ?
C65 C66 1.378(2) ?
C65 H65 0.9300 ?
C66 H66 0.9300 ?
C67 H67A 0.9600 ?
C67 H67B 0.9600 ?
C67 H67C 0.9600 ?

loop_
_geom_hbond_atom_site_label_D
_geom_hbond_atom_site_label_H
_geom_hbond_atom_site_label_A
_geom_hbond_site_symmetry_A
_geom_hbond_distance_DH
_geom_hbond_distance_HA
_geom_hbond_distance_DA
_geom_hbond_angle_DHA
C25 H25 O1 2_645 0.93 2.57 3.467(2) 163
C26 H26 O2 3_655 0.93 2.62 3.382(2) 140
C27 H27A O1 3_756 0.96 2.57 3.078(3) 114
C67 H67A O2 1_556 0.96 2.62 3.562(2) 168

loop_
_geom_torsion_atom_site_label_1
_geom_torsion_atom_site_label_2
_geom_torsion_atom_site_label_3
_geom_torsion_atom_site_label_4
_geom_torsion
_geom_torsion_publ_flag
C6 N1 N2 O1 5.3(2) y
C2 N1 N2 O1 173.10(13) ?
N2 N1 C2 C21 114.60(14) y
C6 N1 C2 C21 -77.84(16) ?
N2 N1 C2 C3 -114.52(14) ?
C6 N1 C2 C3 53.04(17) y
N1 C2 C21 C26 116.08(16) y
C3 C2 C21 C26 -9.7(2) ?
N1 C2 C21 C22 -63.66(18) y
C3 C2 C21 C22 170.58(14) ?
C26 C21 C22 C23 -0.8(2) ?
C2 C21 C22 C23 178.97(16) ?
C21 C22 C23 C24 -0.6(3) ?
C27 O4 C24 C23 2.9(3) ?
C27 O4 C24 C25 -178.4(2) ?
C22 C23 C24 O4 179.78(18) ?
C22 C23 C24 C25 1.1(3) ?
O4 C24 C25 C26 -179.10(17) ?
C23 C24 C25 C26 -0.3(3) ?
C24 C25 C26 C21 -1.1(3) ?
C22 C21 C26 C25 1.6(2) ?
C2 C21 C26 C25 -178.15(15) ?
O2 C4 C3 C31 58.73(18) y
C5 C4 C3 C31 -122.73(14) ?
O2 C4 C3 C2 -176.13(13) ?
C5 C4 C3 C2 2.42(18) y
N1 C2 C3 C31 77.48(15) ?
C21 C2 C3 C31 -155.26(13) ?
N1 C2 C3 C4 -46.40(16) y
C21 C2 C3 C4 80.86(16) ?
C4 C3 C31 C32 -131.97(18) ?
C2 C3 C31 C32 102.07(19) ?
C4 C3 C31 C36 48.4(2) ?
C2 C3 C31 C36 -77.5(2) ?
C36 C31 C32 C33 -0.8(3) ?
C3 C31 C32 C33 179.6(2) ?
C31 C32 C33 C34 -0.5(4) ?
C32 C33 C34 C35 1.5(5) ?
C33 C34 C35 C36 -1.2(4) ?
C34 C35 C36 C31 -0.1(4) ?
C32 C31 C36 C35 1.1(3) ?
C3 C31 C36 C35 -179.3(2) ?
O2 C4 C5 C51 -13.9(2) y
C3 C4 C5 C51 167.57(12) ?
O2 C4 C5 C6 -139.95(14) ?
C3 C4 C5 C6 41.55(17) y
C4 C5 C51 C56 131.65(15) ?
C6 C5 C51 C56 -100.58(16) ?
C4 C5 C51 C52 -49.91(19) ?
C6 C5 C51 C52 77.86(17) ?
C56 C51 C52 C53 -0.2(3) ?
C5 C51 C52 C53 -178.68(18) ?
C51 C52 C53 C54 1.4(3) ?
C52 C53 C54 C55 -1.6(4) ?
C53 C54 C55 C56 0.7(4) ?
C52 C51 C56 C55 -0.7(3) ?
C5 C51 C56 C55 177.80(17) ?
C54 C55 C56 C51 0.4(3) ?
N2 N1 C6 C61 -77.39(16) y
C2 N1 C6 C61 115.78(14) ?
N2 N1 C6 C5 157.07(13) ?
C2 N1 C6 C5 -9.76(17) y
C51 C5 C6 N1 -165.66(11) ?
C4 C5 C6 N1 -37.75(16) y
C51 C5 C6 C61 67.15(15) ?
C4 C5 C6 C61 -164.93(12) ?
N1 C6 C61 C62 119.26(15) y
C5 C6 C61 C62 -115.16(15) ?
N1 C6 C61 C66 -66.83(18) y
C5 C6 C61 C66 58.75(19) ?
C66 C61 C62 C63 -1.6(2) ?
C6 C61 C62 C63 172.60(15) ?
C61 C62 C63 C64 0.7(3) ?
C67 O3 C64 C63 4.7(3) ?
C67 O3 C64 C65 -174.61(19) ?
C62 C63 C64 O3 -178.45(17) ?
C62 C63 C64 C65 0.8(3) ?
O3 C64 C65 C66 177.93(17) ?
C63 C64 C65 C66 -1.4(3) ?
C64 C65 C66 C61 0.5(3) ?
C62 C61 C66 C65 1.0(2) ?
C6 C61 C66 C65 -173.03(16) ?

loop_
_cod_related_entry_id
_cod_related_entry_database
_cod_related_entry_code
1 ChemSpider 21129988
